data_7057076
loop_
_publ_author_name
'Roy, Sima'
'Pramanik, Shuvam'
'Ghorui, Tapas'
'Dinda, Soumitra'
'Patra, Sarat Chandra'
'Pramanik, Kausikisankar'

_publ_section_title
;
 Redox-active diaminoazobenzene complexes of rhodium(iii): synthesis,
 structure and spectroscopic characterization
;
_journal_issue 7
_journal_name_full 'New Journal of Chemistry'
_journal_page_first 5548
_journal_paper_doi 10.1039/C7NJ04790H
_journal_volume 42
_journal_year 2018
_chemical_formula_moiety 'C60 H50 Cl2 N8 P2 Rh2, 3(C H2 Cl2)'
_chemical_formula_sum 'C63 H56 Cl8 N8 P2 Rh2'
_chemical_formula_weight 1476.52
_space_group_IT_number 14
_space_group_name_Hall '-P 2yn'
_space_group_name_H-M_alt 'P 1 21/n 1'
_symmetry_cell_setting monoclinic
_symmetry_Int_Tables_number 14
_symmetry_space_group_name_Hall '-P 2yn'
_symmetry_space_group_name_H-M 'P 1 21/n 1'
_atom_sites_solution_hydrogens geom
_atom_sites_solution_primary direct
_atom_sites_solution_secondary difmap
_audit_creation_method SHELXL-97
_audit_update_record
;
2016-01-19 deposited with the CCDC.
2018-02-26 downloaded from the CCDC.
;
_cell_angle_alpha 90.00
_cell_angle_beta 93.411(2)
_cell_angle_gamma 90.00
_cell_formula_units_Z 4
_cell_length_a 19.6187(9)
_cell_length_b 12.5476(6)
_cell_length_c 25.9749(12)
_cell_measurement_reflns_used 1576
_cell_measurement_temperature 298(2)
_cell_measurement_theta_max 30.33
_cell_measurement_theta_min 1.57
_cell_volume 6382.9(5)
_computing_cell_refinement 'SMART APEX II'
_computing_data_collection 'SMART APEX II (Bruker,2010)'
_computing_data_reduction 'SAINT (Bruker,2000)'
_computing_molecular_graphics 'Ortep-3v2 for windows (Farrugia, 1997)'
_computing_publication_material 'PLATON (Spek, 2008)'
_computing_structure_refinement 'SHELXL-97 (Sheldrick, 2008)'
_computing_structure_solution 'SHELXS-97 (Sheldrick, 2008)'
_diffrn_ambient_temperature 298(2)
_diffrn_measured_fraction_theta_full 0.986
_diffrn_measured_fraction_theta_max 0.986
_diffrn_measurement_device_type 'CCD area-detector'
_diffrn_measurement_method 'phi and omega scans'
_diffrn_radiation_monochromator graphite
_diffrn_radiation_source 'fine-focus sealed tube'
_diffrn_radiation_type MoK\a
_diffrn_radiation_wavelength 0.71073
_diffrn_reflns_av_R_equivalents 0.0578
_diffrn_reflns_av_sigmaI/netI 0.0597
_diffrn_reflns_limit_h_max 27
_diffrn_reflns_limit_h_min -17
_diffrn_reflns_limit_k_max 17
_diffrn_reflns_limit_k_min -17
_diffrn_reflns_limit_l_max 36
_diffrn_reflns_limit_l_min -36
_diffrn_reflns_number 69802
_diffrn_reflns_theta_full 30.33
_diffrn_reflns_theta_max 30.33
_diffrn_reflns_theta_min 1.57
_exptl_absorpt_coefficient_mu 0.949
_exptl_absorpt_correction_T_max 0.851
_exptl_absorpt_correction_T_min 0.725
_exptl_absorpt_correction_type multi-scan
_exptl_absorpt_process_details 'Sadabs(Sheldrick, 1996)'
_exptl_crystal_colour Green
_exptl_crystal_density_diffrn 1.537
_exptl_crystal_density_method 'not measured'
_exptl_crystal_description parallelopiped
_exptl_crystal_F_000 2984
_exptl_crystal_size_max 0.38
_exptl_crystal_size_mid 0.29
_exptl_crystal_size_min 0.17
_refine_diff_density_max 1.680
_refine_diff_density_min -1.478
_refine_diff_density_rms 0.138
_refine_ls_extinction_method none
_refine_ls_goodness_of_fit_ref 1.077
_refine_ls_hydrogen_treatment mixed
_refine_ls_matrix_type full
_refine_ls_number_parameters 764
_refine_ls_number_reflns 18894
_refine_ls_number_restraints 0
_refine_ls_restrained_S_all 1.077
_refine_ls_R_factor_all 0.0857
_refine_ls_R_factor_gt 0.0565
_refine_ls_shift/su_max 0.001
_refine_ls_shift/su_mean 0.000
_refine_ls_structure_factor_coef Fsqd
_refine_ls_weighting_details 'calc w=1/[\s^2^(Fo^2^)+(0.0864P)^2^+6.6337P] where P=(Fo^2^+2Fc^2^)/3'
_refine_ls_weighting_scheme calc
_refine_ls_wR_factor_gt 0.1521
_refine_ls_wR_factor_ref 0.1749
_reflns_number_gt 13553
_reflns_number_total 18894
_reflns_threshold_expression >2sigma(I)
_cod_data_source_file c7nj04790h2.cif
_cod_data_source_block 2
_cod_depositor_comments
;
The following automatic conversions were performed:

'_symmetry_cell_setting' value 'MOnoclinic' changed to 'monoclinic'
according to
/home/data/users/saulius/crontab/automatic-downloads/rss-feeds/RSC/lib/dictionaries/cif_core.dic
dictionary named 'cif_core.dic' version 2.4.2 from 2011-04-26.

Automatic conversion script
Id: cif_fix_values 4973 2017-02-22 13:04:09Z antanas 

 Adding full bibliography for 7057076--7057077.cif.
;
_cod_original_sg_symbol_H-M P2(1)/n
_cod_database_code 7057076

loop_
_symmetry_equiv_pos_as_xyz
'x, y, z'
'-x+1/2, y+1/2, -z+1/2'
'-x, -y, -z'
'x-1/2, -y-1/2, z-1/2'

loop_
_atom_site_label
_atom_site_type_symbol
_atom_site_fract_x
_atom_site_fract_y
_atom_site_fract_z
_atom_site_U_iso_or_equiv
_atom_site_adp_type
_atom_site_occupancy
_atom_site_symmetry_multiplicity
_atom_site_calc_flag
_atom_site_refinement_flags
Rh1 Rh 0.231897(14) 0.18540(2) -0.029999(10) 0.02627(8) Uani 1 1 d .
Rh2 Rh 0.264742(14) 0.12274(2) 0.089527(10) 0.02701(8) Uani 1 1 d .
Cl1 Cl 0.11216(5) 0.16751(9) -0.02392(4) 0.0425(2) Uani 1 1 d .
Cl2 Cl 0.15722(5) 0.19388(9) 0.11259(4) 0.0404(2) Uani 1 1 d .
P1 P 0.21418(5) 0.34388(8) -0.07356(4) 0.0316(2) Uani 1 1 d .
P2 P 0.25333(5) -0.02504(8) 0.14126(4) 0.0311(2) Uani 1 1 d .
N1 N 0.2188(2) 0.0936(3) -0.09262(13) 0.0368(8) Uani 1 1 d .
H1A H 0.184(3) 0.069(4) -0.0999(18) 0.036(13) Uiso 1 1 d .
N2 N 0.36605(18) 0.1475(3) -0.07301(13) 0.0378(7) Uani 1 1 d .
N3 N 0.33173(16) 0.1914(3) -0.03901(12) 0.0299(6) Uani 1 1 d .
N4 N 0.26400(16) 0.2608(2) 0.03890(11) 0.0269(6) Uani 1 1 d .
H4A H 0.232(2) 0.313(3) 0.0565(14) 0.018(9) Uiso 1 1 d .
N5 N 0.30450(19) 0.2099(3) 0.14783(13) 0.0369(7) Uani 1 1 d .
H5A H 0.277(3) 0.237(4) 0.168(2) 0.043(14) Uiso 1 1 d .
N6 N 0.41575(17) 0.1070(3) 0.09054(13) 0.0361(7) Uani 1 1 d .
N7 N 0.35697(16) 0.0770(3) 0.07124(12) 0.0300(6) Uani 1 1 d .
N8 N 0.23968(17) 0.0441(3) 0.01993(12) 0.0293(6) Uani 1 1 d .
H8A H 0.201(2) 0.013(4) 0.0148(18) 0.038(12) Uiso 1 1 d .
C1 C 0.2667(2) 0.0584(3) -0.12085(16) 0.0387(9) Uani 1 1 d .
C2 C 0.2505(3) -0.0100(5) -0.1641(2) 0.0627(15) Uani 1 1 d .
H2 H 0.2051 -0.0272 -0.1726 0.075 Uiso 1 1 calc R
C3 C 0.3002(4) -0.0503(5) -0.1931(2) 0.0779(19) Uani 1 1 d .
H3 H 0.2878 -0.0944 -0.2209 0.093 Uiso 1 1 calc R
C4 C 0.3688(4) -0.0273(6) -0.1821(3) 0.081(2) Uani 1 1 d .
H4 H 0.4018 -0.0567 -0.2021 0.097 Uiso 1 1 calc R
C5 C 0.3873(3) 0.0377(5) -0.1426(2) 0.0609(14) Uani 1 1 d .
H5 H 0.4333 0.0531 -0.1357 0.073 Uiso 1 1 calc R
C6 C 0.3379(2) 0.0837(4) -0.11077(17) 0.0411(9) Uani 1 1 d .
C7 C 0.36770(19) 0.2627(3) -0.00495(14) 0.0322(8) Uani 1 1 d .
C8 C 0.4354(2) 0.2934(4) -0.00971(18) 0.0414(9) Uani 1 1 d .
H8 H 0.4619 0.2610 -0.0338 0.050 Uiso 1 1 calc R
C9 C 0.4622(2) 0.3734(4) 0.0222(2) 0.0509(12) Uani 1 1 d .
H9 H 0.5072 0.3952 0.0195 0.061 Uiso 1 1 calc R
C10 C 0.4230(3) 0.4210(4) 0.05791(19) 0.0487(11) Uani 1 1 d .
H10 H 0.4413 0.4763 0.0782 0.058 Uiso 1 1 calc R
C11 C 0.3567(2) 0.3877(3) 0.06418(17) 0.0415(10) Uani 1 1 d .
H11 H 0.3309 0.4197 0.0888 0.050 Uiso 1 1 calc R
C12 C 0.32862(19) 0.3054(3) 0.03306(14) 0.0294(7) Uani 1 1 d .
C13 C 0.2883(2) 0.3864(4) -0.10836(17) 0.0422(10) Uani 1 1 d .
C14 C 0.3404(3) 0.4464(5) -0.0849(2) 0.0561(13) Uani 1 1 d .
H14 H 0.3373 0.4697 -0.0512 0.067 Uiso 1 1 calc R
C15 C 0.3975(3) 0.4721(6) -0.1118(3) 0.079(2) Uani 1 1 d .
H15 H 0.4323 0.5130 -0.0960 0.095 Uiso 1 1 calc R
C16 C 0.4026(4) 0.4376(7) -0.1610(3) 0.092(2) Uani 1 1 d .
H16 H 0.4402 0.4567 -0.1791 0.110 Uiso 1 1 calc R
C17 C 0.3525(4) 0.3747(7) -0.1841(3) 0.085(2) Uani 1 1 d .
H17 H 0.3574 0.3480 -0.2171 0.101 Uiso 1 1 calc R
C18 C 0.2949(3) 0.3510(5) -0.1584(2) 0.0623(14) Uani 1 1 d .
H18 H 0.2601 0.3109 -0.1748 0.075 Uiso 1 1 calc R
C19 C 0.1933(2) 0.4520(3) -0.03043(16) 0.0375(9) Uani 1 1 d .
C20 C 0.1520(2) 0.4302(4) 0.01018(18) 0.0454(10) Uani 1 1 d .
H20 H 0.1365 0.3611 0.0150 0.054 Uiso 1 1 calc R
C21 C 0.1337(3) 0.5105(5) 0.0434(2) 0.0624(14) Uani 1 1 d .
H21 H 0.1064 0.4952 0.0705 0.075 Uiso 1 1 calc R
C22 C 0.1561(4) 0.6125(5) 0.0362(3) 0.079(2) Uani 1 1 d .
H22 H 0.1433 0.6667 0.0581 0.094 Uiso 1 1 calc R
C23 C 0.1974(4) 0.6350(5) -0.0032(3) 0.080(2) Uani 1 1 d .
H23 H 0.2136 0.7040 -0.0069 0.096 Uiso 1 1 calc R
C24 C 0.2154(3) 0.5575(4) -0.0374(2) 0.0611(14) Uani 1 1 d .
H24 H 0.2418 0.5747 -0.0647 0.073 Uiso 1 1 calc R
C25 C 0.1441(2) 0.3508(4) -0.12295(15) 0.0359(8) Uani 1 1 d .
C26 C 0.1029(3) 0.4380(5) -0.1274(2) 0.0638(15) Uani 1 1 d .
H26 H 0.1080 0.4923 -0.1032 0.077 Uiso 1 1 calc R
C27 C 0.0532(3) 0.4471(6) -0.1678(3) 0.0773(19) Uani 1 1 d .
H27 H 0.0253 0.5071 -0.1700 0.093 Uiso 1 1 calc R
C28 C 0.0449(3) 0.3696(5) -0.20390(19) 0.0572(14) Uani 1 1 d .
H28 H 0.0128 0.3771 -0.2314 0.069 Uiso 1 1 calc R
C29 C 0.0839(3) 0.2817(5) -0.1994(2) 0.0670(16) Uani 1 1 d .
H29 H 0.0774 0.2274 -0.2236 0.080 Uiso 1 1 calc R
C30 C 0.1338(3) 0.2698(5) -0.15930(19) 0.0563(13) Uani 1 1 d .
H30 H 0.1601 0.2082 -0.1568 0.068 Uiso 1 1 calc R
C31 C 0.3703(2) 0.2289(4) 0.15740(15) 0.0375(9) Uani 1 1 d .
C32 C 0.3926(3) 0.3044(4) 0.19676(18) 0.0526(12) Uani 1 1 d .
H32 H 0.3606 0.3356 0.2171 0.063 Uiso 1 1 calc R
C33 C 0.4593(3) 0.3305(5) 0.2045(2) 0.0653(16) Uani 1 1 d .
H33 H 0.4718 0.3815 0.2293 0.078 Uiso 1 1 calc R
C34 C 0.5106(3) 0.2830(5) 0.1763(2) 0.0646(16) Uani 1 1 d .
H34 H 0.5561 0.3024 0.1824 0.078 Uiso 1 1 calc R
C35 C 0.4926(2) 0.2090(4) 0.14025(18) 0.0497(11) Uani 1 1 d .
H35 H 0.5264 0.1760 0.1223 0.060 Uiso 1 1 calc R
C36 C 0.4227(2) 0.1801(4) 0.12894(16) 0.0381(9) Uani 1 1 d .
C37 C 0.3574(2) -0.0021(3) 0.03194(14) 0.0329(8) Uani 1 1 d .
C38 C 0.4155(2) -0.0574(4) 0.01858(17) 0.0424(10) Uani 1 1 d .
H38 H 0.4580 -0.0416 0.0345 0.051 Uiso 1 1 calc R
C39 C 0.4091(3) -0.1354(4) -0.01843(19) 0.0523(12) Uani 1 1 d .
H39 H 0.4476 -0.1719 -0.0279 0.063 Uiso 1 1 calc R
C40 C 0.3458(3) -0.1603(4) -0.04188(18) 0.0512(12) Uani 1 1 d .
H40 H 0.3419 -0.2149 -0.0661 0.061 Uiso 1 1 calc R
C41 C 0.2886(3) -0.1046(3) -0.02936(16) 0.0421(10) Uani 1 1 d .
H41 H 0.2463 -0.1215 -0.0453 0.051 Uiso 1 1 calc R
C42 C 0.2936(2) -0.0223(3) 0.00735(14) 0.0323(8) Uani 1 1 d .
C43 C 0.3181(2) -0.1275(3) 0.13173(16) 0.0379(9) Uani 1 1 d .
C44 C 0.3031(3) -0.2157(4) 0.10144(19) 0.0466(10) Uani 1 1 d .
H44 H 0.2589 -0.2253 0.0871 0.056 Uiso 1 1 calc R
C45 C 0.3531(3) -0.2901(5) 0.0922(2) 0.0635(15) Uani 1 1 d .
H45 H 0.3425 -0.3489 0.0715 0.076 Uiso 1 1 calc R
C46 C 0.4179(3) -0.2772(5) 0.1134(3) 0.0712(18) Uani 1 1 d .
H46 H 0.4509 -0.3286 0.1080 0.085 Uiso 1 1 calc R
C47 C 0.4345(3) -0.1889(5) 0.1424(3) 0.0688(18) Uani 1 1 d .
H47 H 0.4790 -0.1798 0.1561 0.083 Uiso 1 1 calc R
C48 C 0.3845(2) -0.1119(4) 0.1515(2) 0.0517(12) Uani 1 1 d .
H48 H 0.3959 -0.0511 0.1706 0.062 Uiso 1 1 calc R
C49 C 0.2576(2) -0.0029(4) 0.21129(15) 0.0387(9) Uani 1 1 d .
C50 C 0.2187(3) 0.0785(4) 0.23008(18) 0.0522(12) Uani 1 1 d .
H50 H 0.1931 0.1222 0.2074 0.063 Uiso 1 1 calc R
C51 C 0.2178(4) 0.0951(5) 0.2830(2) 0.0652(15) Uani 1 1 d .
H51 H 0.1913 0.1499 0.2953 0.078 Uiso 1 1 calc R
C52 C 0.2552(4) 0.0322(5) 0.31724(19) 0.0707(18) Uani 1 1 d .
H52 H 0.2545 0.0447 0.3525 0.085 Uiso 1 1 calc R
C53 C 0.2934(3) -0.0491(5) 0.2991(2) 0.0678(16) Uani 1 1 d .
H53 H 0.3190 -0.0919 0.3222 0.081 Uiso 1 1 calc R
C54 C 0.2944(3) -0.0684(4) 0.24619(18) 0.0538(12) Uani 1 1 d .
H54 H 0.3196 -0.1250 0.2343 0.065 Uiso 1 1 calc R
C55 C 0.1721(2) -0.0954(4) 0.13124(15) 0.0358(8) Uani 1 1 d .
C56 C 0.1602(3) -0.1839(4) 0.16144(18) 0.0494(11) Uani 1 1 d .
H56 H 0.1936 -0.2065 0.1859 0.059 Uiso 1 1 calc R
C57 C 0.0993(3) -0.2387(5) 0.1555(2) 0.0605(14) Uani 1 1 d .
H57 H 0.0916 -0.2975 0.1762 0.073 Uiso 1 1 calc R
C58 C 0.0496(3) -0.2064(5) 0.1188(2) 0.0586(14) Uani 1 1 d .
H58 H 0.0088 -0.2442 0.1146 0.070 Uiso 1 1 calc R
C59 C 0.0601(3) -0.1192(5) 0.0888(2) 0.0531(12) Uani 1 1 d .
H59 H 0.0263 -0.0972 0.0646 0.064 Uiso 1 1 calc R
C60 C 0.1218(2) -0.0629(4) 0.09459(16) 0.0408(9) Uani 1 1 d .
H60 H 0.1291 -0.0039 0.0739 0.049 Uiso 1 1 calc R
C61 C 1.0184(6) 0.0951(12) 0.1878(4) 0.151(5) Uani 1 1 d .
H61A H 1.0115 0.1385 0.1570 0.182 Uiso 1 1 calc R
H61B H 1.0573 0.0493 0.1831 0.182 Uiso 1 1 calc R
Cl3 Cl 1.03709(19) 0.1766(4) 0.23875(15) 0.205(2) Uani 1 1 d .
Cl4 Cl 0.94885(14) 0.0183(2) 0.19349(10) 0.1228(8) Uani 1 1 d .
C62 C 0.9786(5) 0.2232(9) 0.0463(4) 0.112(3) Uani 1 1 d .
H62A H 1.0242 0.1929 0.0489 0.135 Uiso 1 1 calc R
H62B H 0.9707 0.2500 0.0115 0.135 Uiso 1 1 calc R
Cl5 Cl 0.97741(19) 0.3279(3) 0.08720(19) 0.1867(18) Uani 1 1 d .
Cl6 Cl 0.92224(18) 0.1235(3) 0.05485(12) 0.1451(11) Uani 1 1 d .
C63 C 0.7839(10) 0.3742(11) 0.2035(7) 0.217(9) Uani 1 1 d .
H63A H 0.8099 0.3895 0.2356 0.261 Uiso 1 1 calc R
H63B H 0.7805 0.4401 0.1840 0.261 Uiso 1 1 calc R
Cl7 Cl 0.8275(3) 0.2887(4) 0.1710(3) 0.284(4) Uani 1 1 d .
Cl8 Cl 0.7091(2) 0.3395(4) 0.2169(3) 0.279(4) Uani 1 1 d .

loop_
_atom_site_aniso_label
_atom_site_aniso_U_11
_atom_site_aniso_U_22
_atom_site_aniso_U_33
_atom_site_aniso_U_23
_atom_site_aniso_U_13
_atom_site_aniso_U_12
Rh1 0.02455(14) 0.02651(15) 0.02790(13) -0.00081(10) 0.00285(9) -0.00187(10)
Rh2 0.02564(14) 0.02811(15) 0.02768(13) -0.00003(10) 0.00501(10) -0.00016(11)
Cl1 0.0277(4) 0.0485(6) 0.0514(6) -0.0011(5) 0.0041(4) -0.0044(4)
Cl2 0.0329(5) 0.0467(6) 0.0427(5) -0.0015(4) 0.0105(4) 0.0048(4)
P1 0.0332(5) 0.0305(5) 0.0308(4) 0.0021(4) 0.0000(4) -0.0025(4)
P2 0.0316(5) 0.0334(5) 0.0286(4) 0.0022(4) 0.0038(3) -0.0019(4)
N1 0.0400(19) 0.0342(18) 0.0358(17) -0.0054(14) -0.0025(14) -0.0046(16)
N2 0.0348(17) 0.0395(19) 0.0402(17) 0.0042(15) 0.0126(14) 0.0021(15)
N3 0.0294(15) 0.0308(16) 0.0300(14) 0.0022(12) 0.0062(12) 0.0019(13)
N4 0.0300(15) 0.0231(14) 0.0273(13) 0.0002(11) 0.0000(11) -0.0046(12)
N5 0.0367(18) 0.0396(19) 0.0347(16) -0.0038(15) 0.0030(14) -0.0022(15)
N6 0.0306(16) 0.0396(19) 0.0382(16) 0.0075(14) 0.0022(13) 0.0011(14)
N7 0.0279(15) 0.0303(16) 0.0322(14) 0.0048(12) 0.0046(12) 0.0008(13)
N8 0.0318(16) 0.0260(15) 0.0300(14) -0.0008(12) 0.0024(12) -0.0033(13)
C1 0.051(2) 0.030(2) 0.0356(19) -0.0010(16) 0.0039(17) 0.0027(18)
C2 0.079(4) 0.062(3) 0.046(3) -0.018(2) -0.002(2) 0.000(3)
C3 0.101(5) 0.074(4) 0.059(3) -0.035(3) 0.006(3) 0.016(4)
C4 0.093(5) 0.088(5) 0.065(4) -0.021(3) 0.030(3) 0.020(4)
C5 0.061(3) 0.064(4) 0.060(3) -0.009(3) 0.020(3) 0.006(3)
C6 0.048(2) 0.037(2) 0.040(2) -0.0019(17) 0.0136(18) 0.0044(19)
C7 0.0312(18) 0.0309(19) 0.0342(17) 0.0055(15) 0.0002(14) -0.0042(15)
C8 0.032(2) 0.045(2) 0.048(2) 0.0092(19) 0.0016(17) -0.0048(18)
C9 0.036(2) 0.050(3) 0.066(3) 0.007(2) -0.007(2) -0.010(2)
C10 0.050(3) 0.036(2) 0.058(3) -0.003(2) -0.012(2) -0.013(2)
C11 0.048(2) 0.034(2) 0.042(2) -0.0024(17) -0.0057(18) -0.0048(18)
C12 0.0290(17) 0.0273(18) 0.0318(16) 0.0034(14) 0.0009(13) -0.0005(14)
C13 0.041(2) 0.040(2) 0.045(2) 0.0138(18) 0.0025(18) -0.0019(19)
C14 0.046(3) 0.068(3) 0.053(3) 0.019(2) -0.004(2) -0.013(2)
C15 0.049(3) 0.106(5) 0.081(4) 0.037(4) -0.004(3) -0.034(3)
C16 0.061(4) 0.121(7) 0.097(5) 0.037(5) 0.031(4) -0.011(4)
C17 0.073(4) 0.110(6) 0.074(4) 0.004(4) 0.035(4) -0.007(4)
C18 0.063(3) 0.071(4) 0.055(3) -0.001(3) 0.021(3) -0.008(3)
C19 0.043(2) 0.028(2) 0.040(2) -0.0009(16) -0.0003(17) 0.0028(17)
C20 0.044(2) 0.041(2) 0.051(2) -0.002(2) 0.0028(19) 0.004(2)
C21 0.067(3) 0.063(4) 0.058(3) -0.013(3) 0.013(3) 0.011(3)
C22 0.103(5) 0.051(4) 0.082(4) -0.031(3) 0.008(4) 0.010(3)
C23 0.125(6) 0.035(3) 0.083(4) -0.012(3) 0.021(4) -0.012(3)
C24 0.091(4) 0.038(3) 0.055(3) 0.000(2) 0.005(3) -0.007(3)
C25 0.033(2) 0.040(2) 0.0346(18) 0.0061(16) 0.0005(15) -0.0032(17)
C26 0.064(3) 0.057(3) 0.067(3) -0.003(3) -0.022(3) 0.012(3)
C27 0.066(4) 0.078(4) 0.083(4) 0.005(3) -0.027(3) 0.019(3)
C28 0.044(3) 0.083(4) 0.043(2) 0.017(3) -0.007(2) -0.012(3)
C29 0.075(4) 0.073(4) 0.051(3) 0.001(3) -0.021(3) -0.010(3)
C30 0.065(3) 0.055(3) 0.046(2) -0.002(2) -0.015(2) 0.002(3)
C31 0.039(2) 0.040(2) 0.0333(18) 0.0043(16) -0.0007(15) -0.0013(18)
C32 0.054(3) 0.061(3) 0.042(2) -0.010(2) -0.006(2) -0.004(2)
C33 0.069(4) 0.073(4) 0.052(3) -0.010(3) -0.020(3) -0.014(3)
C34 0.048(3) 0.089(4) 0.055(3) 0.001(3) -0.017(2) -0.015(3)
C35 0.038(2) 0.065(3) 0.045(2) 0.007(2) -0.0043(18) -0.002(2)
C36 0.033(2) 0.045(2) 0.0356(19) 0.0071(17) -0.0031(15) 0.0009(17)
C37 0.0355(19) 0.0303(19) 0.0337(17) 0.0031(15) 0.0088(14) 0.0046(16)
C38 0.038(2) 0.046(3) 0.044(2) 0.0060(19) 0.0094(17) 0.0127(19)
C39 0.062(3) 0.049(3) 0.048(2) -0.003(2) 0.016(2) 0.023(2)
C40 0.074(4) 0.040(2) 0.040(2) -0.0039(19) 0.011(2) 0.015(2)
C41 0.058(3) 0.033(2) 0.0354(19) -0.0018(16) 0.0025(18) 0.0012(19)
C42 0.040(2) 0.0278(18) 0.0295(16) 0.0039(14) 0.0070(14) 0.0040(16)
C43 0.039(2) 0.037(2) 0.0384(19) 0.0122(17) 0.0092(16) 0.0029(17)
C44 0.051(3) 0.039(2) 0.052(3) 0.005(2) 0.015(2) 0.005(2)
C45 0.074(4) 0.046(3) 0.073(4) 0.005(3) 0.025(3) 0.014(3)
C46 0.065(4) 0.058(4) 0.095(5) 0.023(3) 0.032(3) 0.022(3)
C47 0.040(3) 0.083(5) 0.085(4) 0.038(4) 0.009(3) 0.009(3)
C48 0.041(2) 0.052(3) 0.062(3) 0.019(2) 0.002(2) 0.002(2)
C49 0.043(2) 0.041(2) 0.0322(18) 0.0026(17) 0.0026(16) -0.0095(19)
C50 0.066(3) 0.053(3) 0.038(2) 0.001(2) 0.007(2) -0.002(3)
C51 0.092(4) 0.059(3) 0.045(3) -0.005(2) 0.015(3) -0.008(3)
C52 0.102(5) 0.077(4) 0.032(2) -0.001(2) -0.001(3) -0.017(4)
C53 0.084(4) 0.080(4) 0.038(2) 0.013(3) -0.009(2) -0.005(3)
C54 0.065(3) 0.057(3) 0.039(2) 0.003(2) -0.004(2) 0.001(3)
C55 0.0328(19) 0.042(2) 0.0334(18) -0.0024(16) 0.0082(15) -0.0055(17)
C56 0.050(3) 0.054(3) 0.044(2) 0.010(2) 0.006(2) -0.011(2)
C57 0.058(3) 0.065(4) 0.060(3) 0.009(3) 0.014(2) -0.023(3)
C58 0.044(3) 0.073(4) 0.060(3) -0.008(3) 0.014(2) -0.023(3)
C59 0.039(2) 0.068(3) 0.053(3) -0.006(2) 0.004(2) -0.009(2)
C60 0.037(2) 0.047(2) 0.039(2) -0.0008(18) 0.0047(16) -0.0013(19)
C61 0.119(8) 0.231(14) 0.109(7) -0.052(9) 0.046(6) -0.043(9)
Cl3 0.136(3) 0.327(6) 0.154(3) -0.113(4) 0.034(2) -0.048(3)
Cl4 0.1102(18) 0.141(2) 0.1172(18) 0.0277(16) 0.0068(14) 0.0079(16)
C62 0.090(6) 0.149(9) 0.101(6) -0.025(6) 0.028(5) 0.017(6)
Cl5 0.139(3) 0.148(3) 0.271(5) -0.094(3) 0.001(3) 0.029(2)
Cl6 0.159(3) 0.152(3) 0.121(2) 0.0299(18) -0.0235(19) -0.046(2)
C63 0.26(2) 0.132(12) 0.28(2) -0.033(12) 0.146(17) -0.038(12)
Cl7 0.321(7) 0.137(3) 0.419(9) 0.052(5) 0.221(7) 0.015(4)
Cl8 0.132(3) 0.151(4) 0.550(12) -0.023(5) -0.003(5) 0.002(3)

loop_
_atom_type_symbol
_atom_type_description
_atom_type_scat_dispersion_real
_atom_type_scat_dispersion_imag
_atom_type_scat_source
C C 0.0033 0.0016 'International Tables Vol C Tables 4.2.6.8 and 6.1.1.4'
H H 0.0000 0.0000 'International Tables Vol C Tables 4.2.6.8 and 6.1.1.4'
N N 0.0061 0.0033 'International Tables Vol C Tables 4.2.6.8 and 6.1.1.4'
P P 0.1023 0.0942 'International Tables Vol C Tables 4.2.6.8 and 6.1.1.4'
Cl Cl 0.1484 0.1585 'International Tables Vol C Tables 4.2.6.8 and 6.1.1.4'
Rh Rh -1.1178 0.9187 'International Tables Vol C Tables 4.2.6.8 and 6.1.1.4'

loop_
_geom_angle_atom_site_label_1
_geom_angle_atom_site_label_2
_geom_angle_atom_site_label_3
_geom_angle
N3 Rh1 N1 90.32(15)
N3 Rh1 N4 80.48(13)
N1 Rh1 N4 167.65(14)
N3 Rh1 N8 93.77(13)
N1 Rh1 N8 90.94(13)
N4 Rh1 N8 81.53(11)
N3 Rh1 P1 91.74(9)
N1 Rh1 P1 95.14(11)
N4 Rh1 P1 93.37(9)
N8 Rh1 P1 171.77(9)
N3 Rh1 Cl1 175.63(10)
N1 Rh1 Cl1 85.42(12)
N4 Rh1 Cl1 103.59(9)
N8 Rh1 Cl1 85.34(9)
P1 Rh1 Cl1 89.62(4)
N7 Rh2 N5 91.12(15)
N7 Rh2 N8 80.06(13)
N5 Rh2 N8 168.05(14)
N7 Rh2 N4 93.40(12)
N5 Rh2 N4 90.60(13)
N8 Rh2 N4 81.97(11)
N7 Rh2 P2 91.62(9)
N5 Rh2 P2 92.62(11)
N8 Rh2 P2 95.64(9)
N4 Rh2 P2 173.98(8)
N7 Rh2 Cl2 174.89(10)
N5 Rh2 Cl2 85.19(12)
N8 Rh2 Cl2 103.07(10)
N4 Rh2 Cl2 83.12(9)
P2 Rh2 Cl2 92.08(4)
C19 P1 C25 102.1(2)
C19 P1 C13 107.4(2)
C25 P1 C13 103.05(19)
C19 P1 Rh1 111.94(14)
C25 P1 Rh1 118.13(14)
C13 P1 Rh1 113.05(14)
C55 P2 C43 104.3(2)
C55 P2 C49 101.64(19)
C43 P2 C49 104.4(2)
C55 P2 Rh2 114.79(14)
C43 P2 Rh2 113.10(13)
C49 P2 Rh2 117.05(15)
C1 N1 Rh1 126.3(3)
C1 N1 H1A 113(4)
Rh1 N1 H1A 120(4)
N3 N2 C6 123.3(4)
N2 N3 C7 116.4(3)
N2 N3 Rh1 129.3(3)
C7 N3 Rh1 114.1(2)
C12 N4 Rh1 108.4(2)
C12 N4 Rh2 114.2(2)
Rh1 N4 Rh2 98.52(12)
C12 N4 H4A 112(2)
Rh1 N4 H4A 120(2)
Rh2 N4 H4A 103(2)
C31 N5 Rh2 125.2(3)
C31 N5 H5A 117(3)
Rh2 N5 H5A 118(3)
N7 N6 C36 122.3(4)
N6 N7 C37 116.1(3)
N6 N7 Rh2 129.1(3)
C37 N7 Rh2 114.7(2)
C42 N8 Rh2 109.9(2)
C42 N8 Rh1 111.7(2)
Rh2 N8 Rh1 97.72(13)
C42 N8 H8A 112(3)
Rh2 N8 H8A 121(3)
Rh1 N8 H8A 104(3)
N1 C1 C2 120.7(5)
N1 C1 C6 123.1(4)
C2 C1 C6 116.2(4)
C3 C2 C1 121.5(6)
C3 C2 H2 119.3
C1 C2 H2 119.3
C2 C3 C4 121.7(5)
C2 C3 H3 119.2
C4 C3 H3 119.2
C5 C4 C3 119.8(6)
C5 C4 H4 120.1
C3 C4 H4 120.1
C4 C5 C6 121.7(6)
C4 C5 H5 119.2
C6 C5 H5 119.2
N2 C6 C5 113.3(4)
N2 C6 C1 127.5(4)
C5 C6 C1 119.2(4)
C12 C7 C8 121.6(4)
C12 C7 N3 114.2(3)
C8 C7 N3 124.1(4)
C9 C8 C7 118.5(4)
C9 C8 H8 120.8
C7 C8 H8 120.8
C10 C9 C8 120.6(4)
C10 C9 H9 119.7
C8 C9 H9 119.7
C9 C10 C11 121.0(4)
C9 C10 H10 119.5
C11 C10 H10 119.5
C10 C11 C12 119.6(4)
C10 C11 H11 120.2
C12 C11 H11 120.2
C7 C12 N4 117.6(3)
C7 C12 C11 118.5(4)
N4 C12 C11 123.9(4)
C14 C13 C18 118.7(5)
C14 C13 P1 121.9(4)
C18 C13 P1 119.3(4)
C13 C14 C15 120.1(6)
C13 C14 H14 119.9
C15 C14 H14 119.9
C16 C15 C14 120.2(6)
C16 C15 H15 119.9
C14 C15 H15 119.9
C15 C16 C17 120.3(6)
C15 C16 H16 119.9
C17 C16 H16 119.9
C16 C17 C18 120.0(7)
C16 C17 H17 120.0
C18 C17 H17 120.0
C17 C18 C13 120.6(6)
C17 C18 H18 119.7
C13 C18 H18 119.7
C20 C19 C24 118.6(4)
C20 C19 P1 118.7(3)
C24 C19 P1 122.7(4)
C21 C20 C19 120.7(5)
C21 C20 H20 119.7
C19 C20 H20 119.7
C22 C21 C20 119.9(6)
C22 C21 H21 120.1
C20 C21 H21 120.1
C21 C22 C23 120.1(5)
C21 C22 H22 119.9
C23 C22 H22 119.9
C22 C23 C24 121.4(6)
C22 C23 H23 119.3
C24 C23 H23 119.3
C23 C24 C19 119.3(6)
C23 C24 H24 120.4
C19 C24 H24 120.4
C26 C25 C30 117.9(4)
C26 C25 P1 121.1(4)
C30 C25 P1 120.9(4)
C25 C26 C27 121.0(6)
C25 C26 H26 119.5
C27 C26 H26 119.5
C28 C27 C26 120.8(6)
C28 C27 H27 119.6
C26 C27 H27 119.6
C29 C28 C27 119.1(5)
C29 C28 H28 120.5
C27 C28 H28 120.5
C28 C29 C30 121.6(6)
C28 C29 H29 119.2
C30 C29 H29 119.2
C25 C30 C29 119.7(5)
C25 C30 H30 120.2
C29 C30 H30 120.2
N5 C31 C36 123.1(4)
N5 C31 C32 120.3(4)
C36 C31 C32 116.6(4)
C33 C32 C31 121.0(5)
C33 C32 H32 119.5
C31 C32 H32 119.5
C32 C33 C34 122.2(5)
C32 C33 H33 118.9
C34 C33 H33 118.9
C35 C34 C33 119.0(5)
C35 C34 H34 120.5
C33 C34 H34 120.5
C34 C35 C36 121.6(5)
C34 C35 H35 119.2
C36 C35 H35 119.2
N6 C36 C35 112.1(4)
N6 C36 C31 128.5(4)
C35 C36 C31 119.5(4)
C42 C37 C38 121.3(4)
C42 C37 N7 114.3(3)
C38 C37 N7 124.4(4)
C39 C38 C37 119.1(4)
C39 C38 H38 120.5
C37 C38 H38 120.5
C38 C39 C40 120.8(4)
C38 C39 H39 119.6
C40 C39 H39 119.6
C41 C40 C39 120.2(4)
C41 C40 H40 119.9
C39 C40 H40 119.9
C40 C41 C42 120.5(4)
C40 C41 H41 119.7
C42 C41 H41 119.7
C37 C42 N8 117.1(3)
C37 C42 C41 118.0(4)
N8 C42 C41 124.9(4)
C44 C43 C48 119.3(5)
C44 C43 P2 120.8(3)
C48 C43 P2 119.6(4)
C43 C44 C45 120.6(5)
C43 C44 H44 119.7
C45 C44 H44 119.7
C46 C45 C44 120.3(6)
C46 C45 H45 119.9
C44 C45 H45 119.9
C45 C46 C47 120.2(6)
C45 C46 H46 119.9
C47 C46 H46 119.9
C46 C47 C48 120.3(6)
C46 C47 H47 119.9
C48 C47 H47 119.9
C43 C48 C47 119.3(6)
C43 C48 H48 120.3
C47 C48 H48 120.3
C50 C49 C54 118.8(4)
C50 C49 P2 117.9(3)
C54 C49 P2 123.1(4)
C49 C50 C51 119.9(5)
C49 C50 H50 120.0
C51 C50 H50 120.0
C52 C51 C50 121.2(6)
C52 C51 H51 119.4
C50 C51 H51 119.4
C53 C52 C51 119.3(5)
C53 C52 H52 120.3
C51 C52 H52 120.3
C52 C53 C54 120.6(5)
C52 C53 H53 119.7
C54 C53 H53 119.7
C49 C54 C53 120.1(5)
C49 C54 H54 119.9
C53 C54 H54 119.9
C56 C55 C60 119.1(4)
C56 C55 P2 118.7(3)
C60 C55 P2 122.2(3)
C57 C56 C55 120.6(5)
C57 C56 H56 119.7
C55 C56 H56 119.7
C56 C57 C58 120.2(5)
C56 C57 H57 119.9
C58 C57 H57 119.9
C59 C58 C57 120.2(5)
C59 C58 H58 119.9
C57 C58 H58 119.9
C58 C59 C60 120.1(5)
C58 C59 H59 119.9
C60 C59 H59 119.9
C55 C60 C59 119.8(4)
C55 C60 H60 120.1
C59 C60 H60 120.1
Cl4 C61 Cl3 114.5(6)
Cl4 C61 H61A 108.6
Cl3 C61 H61A 108.6
Cl4 C61 H61B 108.6
Cl3 C61 H61B 108.6
H61A C61 H61B 107.6
Cl5 C62 Cl6 117.3(5)
Cl5 C62 H62A 108.0
Cl6 C62 H62A 108.0
Cl5 C62 H62B 108.0
Cl6 C62 H62B 108.0
H62A C62 H62B 107.2
Cl8 C63 Cl7 116.8(10)
Cl8 C63 H63A 108.1
Cl7 C63 H63A 108.1
Cl8 C63 H63B 108.1
Cl7 C63 H63B 108.1
H63A C63 H63B 107.3

loop_
_geom_bond_atom_site_label_1
_geom_bond_atom_site_label_2
_geom_bond_distance
Rh1 N3 1.988(3)
Rh1 N1 1.997(3)
Rh1 N4 2.088(3)
Rh1 N8 2.196(3)
Rh1 P1 2.3040(11)
Rh1 Cl1 2.3743(10)
Rh2 N7 1.983(3)
Rh2 N5 1.989(3)
Rh2 N8 2.092(3)
Rh2 N4 2.174(3)
Rh2 P2 2.3087(10)
Rh2 Cl2 2.3991(10)
P1 C19 1.822(4)
P1 C25 1.826(4)
P1 C13 1.837(5)
P2 C55 1.828(4)
P2 C43 1.836(4)
P2 C49 1.837(4)
N1 C1 1.303(6)
N1 H1A 0.76(5)
N2 N3 1.268(5)
N2 C6 1.357(6)
N3 C7 1.416(5)
N4 C12 1.402(5)
N4 H4A 1.04(4)
N5 C31 1.321(5)
N5 H5A 0.85(5)
N6 N7 1.286(4)
N6 C36 1.355(6)
N7 C37 1.424(5)
N8 C42 1.401(5)
N8 H8A 0.86(5)
C1 C2 1.434(6)
C1 C6 1.441(6)
C2 C3 1.363(9)
C2 H2 0.9300
C3 C4 1.389(10)
C3 H3 0.9300
C4 C5 1.344(9)
C4 H4 0.9300
C5 C6 1.431(7)
C5 H5 0.9300
C7 C12 1.393(6)
C7 C8 1.396(6)
C8 C9 1.386(7)
C8 H8 0.9300
C9 C10 1.377(8)
C9 H9 0.9300
C10 C11 1.385(7)
C10 H10 0.9300
C11 C12 1.404(5)
C11 H11 0.9300
C13 C14 1.381(7)
C13 C18 1.388(7)
C14 C15 1.392(8)
C14 H14 0.9300
C15 C16 1.360(11)
C15 H15 0.9300
C16 C17 1.370(11)
C16 H16 0.9300
C17 C18 1.379(8)
C17 H17 0.9300
C18 H18 0.9300
C19 C20 1.396(7)
C19 C24 1.407(7)
C20 C21 1.388(7)
C20 H20 0.9300
C21 C22 1.369(9)
C21 H21 0.9300
C22 C23 1.372(10)
C22 H22 0.9300
C23 C24 1.376(8)
C23 H23 0.9300
C24 H24 0.9300
C25 C26 1.360(7)
C25 C30 1.394(7)
C26 C27 1.395(7)
C26 H26 0.9300
C27 C28 1.353(9)
C27 H27 0.9300
C28 C29 1.344(9)
C28 H28 0.9300
C29 C30 1.395(7)
C29 H29 0.9300
C30 H30 0.9300
C31 C36 1.439(6)
C31 C32 1.443(6)
C32 C33 1.352(8)
C32 H32 0.9300
C33 C34 1.413(9)
C33 H33 0.9300
C34 C35 1.351(8)
C34 H34 0.9300
C35 C36 1.431(6)
C35 H35 0.9300
C37 C42 1.394(6)
C37 C38 1.396(6)
C38 C39 1.372(7)
C38 H38 0.9300
C39 C40 1.386(8)
C39 H39 0.9300
C40 C41 1.378(7)
C40 H40 0.9300
C41 C42 1.404(6)
C41 H41 0.9300
C43 C44 1.379(7)
C43 C48 1.385(6)
C44 C45 1.386(7)
C44 H44 0.9300
C45 C46 1.363(9)
C45 H45 0.9300
C46 C47 1.369(10)
C46 H46 0.9300
C47 C48 1.407(8)
C47 H47 0.9300
C48 H48 0.9300
C49 C50 1.381(7)
C49 C54 1.393(6)
C50 C51 1.391(7)
C50 H50 0.9300
C51 C52 1.369(9)
C51 H51 0.9300
C52 C53 1.367(9)
C52 H52 0.9300
C53 C54 1.397(7)
C53 H53 0.9300
C54 H54 0.9300
C55 C56 1.387(6)
C55 C60 1.390(6)
C56 C57 1.380(7)
C56 H56 0.9300
C57 C58 1.382(8)
C57 H57 0.9300
C58 C59 1.366(8)
C58 H58 0.9300
C59 C60 1.402(6)
C59 H59 0.9300
C60 H60 0.9300
C61 Cl4 1.684(11)
C61 Cl3 1.695(11)
C61 H61A 0.9700
C61 H61B 0.9700
C62 Cl5 1.690(10)
C62 Cl6 1.693(11)
C62 H62A 0.9700
C62 H62B 0.9700
C63 Cl8 1.588(16)
C63 Cl7 1.638(14)
C63 H63A 0.9700
C63 H63B 0.9700
